data_4333103
loop_
_publ_author_name
'Punji, Benudhar'
'Mague, Joel T.'
'Balakrishna, Maravanji S.'

_publ_section_title
;
 Synthesis of Neutral (PdII, PtII), Cationic (PdII), and Water-Induced
 Anionic (PdII) Complexes Containing New
 Mesocyclic&#x00A7;Thioether&#x2212;Aminophosphonite Ligands and Their
 Application in the Suzuki Cross-Coupling Reaction
;
_journal_issue 23
_journal_name_full 'Inorganic Chemistry'
_journal_page_first 9454
_journal_page_last 9464
_journal_paper_doi 10.1021/ic061419e
_journal_volume 45
_journal_year 2006
_chemical_formula_sum 'C48 H40 Cl2 N2 O6 P2 Pt S2'
_chemical_formula_weight 1132.87
_chemical_name_systematic
; 
 ? 
;
_space_group_IT_number 14
_symmetry_cell_setting monoclinic
_symmetry_space_group_name_Hall '-P 2ybc'
_symmetry_space_group_name_H-M 'P 1 21/c 1'
_atom_sites_solution_hydrogens geom
_atom_sites_solution_primary direct
_atom_sites_solution_secondary difmap
_audit_creation_method SHELXL-97
_cell_angle_alpha 90.00
_cell_angle_beta 94.646(3)
_cell_angle_gamma 90.00
_cell_formula_units_Z 4
_cell_length_a 12.735(3)
_cell_length_b 9.856(2)
_cell_length_c 35.707(8)
_cell_measurement_reflns_used 5429
_cell_measurement_temperature 100(2)
_cell_measurement_theta_max 26.19
_cell_measurement_theta_min 2.36
_cell_volume 4467.1(17)
_computing_cell_refinement 'Bruker SMART'
_computing_data_collection 'Bruker SMART'
_computing_data_reduction 'Bruker SAINT'
_computing_molecular_graphics 'Bruker SHELXTL'
_computing_publication_material 'Bruker SHELXTL'
_computing_structure_refinement 'SHELXL-97 (Sheldrick, 1997)'
_computing_structure_solution 'SHELXS-97 (Sheldrick, 1990)'
_diffrn_ambient_temperature 100(2)
_diffrn_measured_fraction_theta_full 0.995
_diffrn_measured_fraction_theta_max 0.995
_diffrn_measurement_device_type 'CCD area detector'
_diffrn_measurement_method 'phi and omega scans'
_diffrn_radiation_monochromator graphite
_diffrn_radiation_source 'fine-focus sealed tube'
_diffrn_radiation_type MoK\a
_diffrn_radiation_wavelength 0.71073
_diffrn_reflns_av_R_equivalents 0.1618
_diffrn_reflns_av_sigmaI/netI 0.1730
_diffrn_reflns_limit_h_max 15
_diffrn_reflns_limit_h_min -15
_diffrn_reflns_limit_k_max 12
_diffrn_reflns_limit_k_min -12
_diffrn_reflns_limit_l_max 44
_diffrn_reflns_limit_l_min -44
_diffrn_reflns_number 34580
_diffrn_reflns_theta_full 26.45
_diffrn_reflns_theta_max 26.45
_diffrn_reflns_theta_min 1.14
_exptl_absorpt_coefficient_mu 3.479
_exptl_absorpt_correction_T_max 0.7804
_exptl_absorpt_correction_T_min 0.6742
_exptl_absorpt_correction_type none
_exptl_crystal_colour Colorless
_exptl_crystal_density_diffrn 1.685
_exptl_crystal_density_meas 0
_exptl_crystal_density_method 'not measured'
_exptl_crystal_description Needle
_exptl_crystal_F_000 2256
_exptl_crystal_size_max 0.12
_exptl_crystal_size_mid 0.07
_exptl_crystal_size_min 0.08
_refine_diff_density_max 4.186
_refine_diff_density_min -5.791
_refine_diff_density_rms 0.280
_refine_ls_extinction_method none
_refine_ls_goodness_of_fit_ref 1.144
_refine_ls_hydrogen_treatment mixed
_refine_ls_matrix_type full
_refine_ls_number_parameters 568
_refine_ls_number_reflns 9165
_refine_ls_number_restraints 354
_refine_ls_restrained_S_all 1.128
_refine_ls_R_factor_all 0.1612
_refine_ls_R_factor_gt 0.1064
_refine_ls_shift/su_max 0.000
_refine_ls_shift/su_mean 0.000
_refine_ls_structure_factor_coef Fsqd
_refine_ls_weighting_details 'calc w=1/[\s^2^(Fo^2^)+(0.0724P)^2^+96.7899P] where P=(Fo^2^+2Fc^2^)/3'
_refine_ls_weighting_scheme calc
_refine_ls_wR_factor_gt 0.2233
_refine_ls_wR_factor_ref 0.2419
_reflns_number_gt 5923
_reflns_number_total 9165
_reflns_threshold_expression >2sigma(I)
_cod_data_source_file ic061419esup4.cif
_cod_data_source_block msb222
_cod_depositor_comments
;
The following automatic conversions were performed:

'_symmetry_cell_setting' value 'Monoclinic' changed to 'monoclinic'
according to /home/saulius/struct/CIF-dictionaries/cif_core.dic
dictionary named 'cif_core.dic' version 2.4.2 from 2011-04-26.

Automatic conversion script
Id: cif_fix_values 1891 2012-01-12 08:04:46Z andrius 
;
_cod_original_cell_volume 4467.0(17)
_cod_original_sg_symbol_H-M P2(1)/c
_cod_database_code 4333103

loop_
_symmetry_equiv_pos_as_xyz
'x, y, z'
'-x, y+1/2, -z+1/2'
'-x, -y, -z'
'x, -y-1/2, z-1/2'

loop_
_atom_site_label
_atom_site_type_symbol
_atom_site_fract_x
_atom_site_fract_y
_atom_site_fract_z
_atom_site_U_iso_or_equiv
_atom_site_adp_type
_atom_site_occupancy
_atom_site_symmetry_multiplicity
_atom_site_calc_flag
_atom_site_refinement_flags
Pt Pt 0.16752(5) 0.26815(5) 0.123374(18) 0.01807(19) Uani 1 1 d .
Cl1 Cl 0.0229(3) 0.3923(4) 0.09747(11) 0.0203(8) Uani 1 1 d U
Cl2 Cl 0.2283(3) 0.4627(3) 0.15678(11) 0.0191(8) Uani 1 1 d U
S1 S 0.1866(3) -0.0672(4) 0.18824(11) 0.0192(8) Uani 1 1 d .
S2 S 0.2906(3) 0.0873(4) 0.05027(11) 0.0197(9) Uani 1 1 d .
P1 P 0.3168(3) 0.1717(4) 0.14436(12) 0.0174(9) Uani 1 1 d .
P2 P 0.0892(3) 0.0882(4) 0.09627(11) 0.0167(8) Uani 1 1 d .
O1 O 0.3425(8) 0.1666(10) 0.1889(3) 0.017(2) Uani 1 1 d U
O2 O 0.3395(8) 0.0147(10) 0.1336(3) 0.020(2) Uani 1 1 d U
O3 O 0.5785(9) 0.4487(11) 0.1329(3) 0.030(3) Uani 1 1 d U
O4 O 0.0531(8) 0.0938(10) 0.0522(3) 0.020(2) Uani 1 1 d U
O5 O 0.1414(8) -0.0592(10) 0.1003(3) 0.019(2) Uani 1 1 d U
O6 O -0.2246(9) 0.0543(13) 0.1394(4) 0.037(3) Uani 1 1 d U
N1 N 0.4189(10) 0.2492(12) 0.1294(3) 0.022(3) Uani 1 1 d U
N2 N -0.0215(9) 0.0663(12) 0.1145(3) 0.016(3) Uani 1 1 d U
C1 C 0.3757(13) -0.0875(15) 0.1582(4) 0.022(4) Uani 1 1 d U
C2 C 0.3167(12) -0.1293(15) 0.1853(4) 0.018(3) Uani 1 1 d U
C3 C 0.3584(12) -0.2347(16) 0.2112(4) 0.023(3) Uani 1 1 d U
C4 C 0.3066(14) -0.2836(16) 0.2416(5) 0.028(4) Uani 1 1 d U
H4 H 0.2390 -0.2488 0.2458 0.033 Uiso 1 1 calc R
C5 C 0.3508(13) -0.3800(16) 0.2653(5) 0.025(4) Uani 1 1 d U
H5 H 0.3151 -0.4103 0.2861 0.030 Uiso 1 1 calc R
C6 C 0.4470(15) -0.4328(18) 0.2589(5) 0.035(4) Uani 1 1 d U
H6 H 0.4763 -0.5014 0.2752 0.042 Uiso 1 1 calc R
C7 C 0.5026(13) -0.3905(15) 0.2298(4) 0.020(3) Uani 1 1 d U
H7 H 0.5699 -0.4278 0.2264 0.024 Uiso 1 1 calc R
C8 C 0.4581(12) -0.2902(15) 0.2052(4) 0.021(3) Uani 1 1 d U
C9 C 0.5139(13) -0.2421(16) 0.1747(4) 0.025(4) Uani 1 1 d U
H9 H 0.5800 -0.2809 0.1702 0.030 Uiso 1 1 calc R
C10 C 0.4727(12) -0.1402(15) 0.1519(4) 0.018(3) Uani 1 1 d U
H10 H 0.5106 -0.1065 0.1321 0.022 Uiso 1 1 calc R
C11 C 0.2724(12) 0.1718(15) 0.2166(4) 0.016(3) Uani 1 1 d U
C12 C 0.2030(12) 0.0673(15) 0.2215(4) 0.019(3) Uani 1 1 d U
C13 C 0.1356(12) 0.0730(16) 0.2515(4) 0.020(3) Uani 1 1 d U
C14 C 0.0629(13) -0.0269(17) 0.2580(5) 0.026(4) Uani 1 1 d U
H14 H 0.0575 -0.1045 0.2422 0.032 Uiso 1 1 calc R
C15 C -0.0024(14) -0.0163(18) 0.2873(5) 0.033(4) Uani 1 1 d U
H15 H -0.0556 -0.0821 0.2902 0.039 Uiso 1 1 calc R
C16 C 0.0112(14) 0.0921(17) 0.3122(5) 0.031(4) Uani 1 1 d U
H16 H -0.0312 0.0977 0.3328 0.038 Uiso 1 1 calc R
C17 C 0.0847(15) 0.1905(19) 0.3076(5) 0.039(5) Uani 1 1 d U
H17 H 0.0926 0.2638 0.3249 0.046 Uiso 1 1 calc R
C18 C 0.1499(13) 0.1836(16) 0.2766(5) 0.026(4) Uani 1 1 d U
C19 C 0.2217(12) 0.2885(17) 0.2707(5) 0.025(4) Uani 1 1 d U
H19 H 0.2272 0.3641 0.2873 0.031 Uiso 1 1 calc R
C20 C 0.2834(12) 0.2818(16) 0.2412(4) 0.022(3) Uani 1 1 d U
H20 H 0.3333 0.3512 0.2375 0.026 Uiso 1 1 calc R
C21 C 0.5315(12) 0.2110(16) 0.1434(4) 0.022(3) Uani 1 1 d U
H21A H 0.5316 0.1395 0.1629 0.027 Uiso 1 1 calc R
H21B H 0.5708 0.1775 0.1225 0.027 Uiso 1 1 calc R
C22 C 0.5811(13) 0.3411(15) 0.1598(4) 0.022(4) Uani 1 1 d U
H22A H 0.5428 0.3699 0.1816 0.027 Uiso 1 1 calc R
H22B H 0.6551 0.3228 0.1691 0.027 Uiso 1 1 calc R
C23 C 0.4714(13) 0.4809(16) 0.1207(5) 0.026(4) Uani 1 1 d U
H23A H 0.4708 0.5568 0.1025 0.031 Uiso 1 1 calc R
H23B H 0.4351 0.5123 0.1426 0.031 Uiso 1 1 calc R
C24 C 0.4113(13) 0.3646(16) 0.1028(4) 0.023(4) Uani 1 1 d U
H24A H 0.3366 0.3903 0.0970 0.028 Uiso 1 1 calc R
H24B H 0.4413 0.3389 0.0791 0.028 Uiso 1 1 calc R
C25 C 0.1928(13) -0.1365(15) 0.0749(4) 0.021(3) Uani 1 1 d U
C26 C 0.2565(12) -0.0880(14) 0.0490(4) 0.017(3) Uani 1 1 d U
C27 C 0.3036(12) -0.1769(14) 0.0234(4) 0.016(3) Uani 1 1 d U
C28 C 0.3631(12) -0.1308(15) -0.0052(4) 0.019(3) Uani 1 1 d U
H28 H 0.3738 -0.0364 -0.0086 0.023 Uiso 1 1 calc R
C29 C 0.4063(15) -0.2235(19) -0.0283(5) 0.037(4) Uani 1 1 d U
H29 H 0.4464 -0.1918 -0.0479 0.044 Uiso 1 1 calc R
C30 C 0.3923(14) -0.3634(17) -0.0238(5) 0.032(4) Uani 1 1 d U
H30 H 0.4240 -0.4260 -0.0397 0.038 Uiso 1 1 calc R
C31 C 0.3327(13) -0.4089(17) 0.0038(5) 0.028(4) Uani 1 1 d U
H31 H 0.3220 -0.5037 0.0064 0.034 Uiso 1 1 calc R
C32 C 0.2870(13) -0.3195(16) 0.0282(5) 0.022(4) Uani 1 1 d U
C33 C 0.2255(12) -0.3639(16) 0.0565(4) 0.022(4) Uani 1 1 d U
H33 H 0.2141 -0.4585 0.0592 0.027 Uiso 1 1 calc R
C34 C 0.1821(12) -0.2790(15) 0.0798(4) 0.022(3) Uani 1 1 d U
H34 H 0.1443 -0.3134 0.0997 0.027 Uiso 1 1 calc R
C35 C 0.0959(12) 0.1706(15) 0.0239(4) 0.016(3) Uani 1 1 d U
C36 C 0.1982(12) 0.1681(14) 0.0174(4) 0.016(3) Uani 1 1 d U
C37 C 0.2331(12) 0.2346(15) -0.0143(4) 0.021(3) Uani 1 1 d U
C38 C 0.3387(13) 0.2330(17) -0.0240(5) 0.027(4) Uani 1 1 d U
H38 H 0.3912 0.1897 -0.0077 0.033 Uiso 1 1 calc R
C39 C 0.3668(14) 0.2931(16) -0.0564(5) 0.028(4) Uani 1 1 d U
H39 H 0.4377 0.2879 -0.0629 0.034 Uiso 1 1 calc R
C40 C 0.2925(13) 0.3611(17) -0.0797(5) 0.027(4) Uani 1 1 d U
H40 H 0.3124 0.4008 -0.1023 0.032 Uiso 1 1 calc R
C41 C 0.1913(14) 0.3717(16) -0.0706(5) 0.028(4) Uani 1 1 d U
H41 H 0.1414 0.4215 -0.0863 0.034 Uiso 1 1 calc R
C42 C 0.1606(13) 0.3089(16) -0.0379(5) 0.023(4) Uani 1 1 d U
C43 C 0.0520(13) 0.3175(16) -0.0283(5) 0.025(4) Uani 1 1 d U
H43 H 0.0034 0.3737 -0.0427 0.030 Uiso 1 1 calc R
C44 C 0.0192(12) 0.2454(15) 0.0013(4) 0.025(4) Uani 1 1 d U
H44 H -0.0527 0.2453 0.0066 0.029 Uiso 1 1 calc R
C45 C -0.0428(13) 0.1091(17) 0.1525(5) 0.027(4) Uani 1 1 d U
H45A H 0.0059 0.1833 0.1610 0.032 Uiso 1 1 calc R
H45B H -0.0310 0.0320 0.1702 0.032 Uiso 1 1 calc R
C46 C -0.1546(14) 0.1570(19) 0.1524(5) 0.038(5) Uani 1 1 d U
H46A H -0.1694 0.1836 0.1782 0.045 Uiso 1 1 calc R
H46B H -0.1648 0.2378 0.1361 0.045 Uiso 1 1 calc R
C47 C -0.2066(15) 0.017(2) 0.1025(5) 0.040(5) Uani 1 1 d U
H47A H -0.2162 0.0968 0.0859 0.048 Uiso 1 1 calc R
H47B H -0.2591 -0.0525 0.0935 0.048 Uiso 1 1 calc R
C48 C -0.0991(13) -0.0389(17) 0.1002(5) 0.028(4) Uani 1 1 d U
H48A H -0.0879 -0.0620 0.0738 0.034 Uiso 1 1 calc R
H48B H -0.0899 -0.1224 0.1155 0.034 Uiso 1 1 calc R

loop_
_atom_site_aniso_label
_atom_site_aniso_U_11
_atom_site_aniso_U_22
_atom_site_aniso_U_33
_atom_site_aniso_U_23
_atom_site_aniso_U_13
_atom_site_aniso_U_12
Pt 0.0225(3) 0.0062(3) 0.0255(3) 0.0000(3) 0.0022(2) 0.0011(3)
Cl1 0.0083(18) 0.0170(18) 0.035(2) 0.0023(15) -0.0021(15) 0.0081(14)
Cl2 0.0202(19) 0.0099(16) 0.027(2) -0.0025(14) 0.0022(16) -0.0021(14)
S1 0.020(2) 0.0120(18) 0.025(2) -0.0026(15) -0.0004(17) 0.0001(15)
S2 0.022(2) 0.0110(18) 0.025(2) 0.0011(15) -0.0003(17) -0.0005(15)
P1 0.016(2) 0.0118(18) 0.024(2) -0.0025(16) 0.0007(17) -0.0011(16)
P2 0.013(2) 0.0132(19) 0.024(2) -0.0003(16) 0.0029(17) -0.0019(15)
O1 0.011(5) 0.019(5) 0.022(5) -0.001(4) 0.001(4) -0.004(4)
O2 0.026(5) 0.010(4) 0.023(5) 0.002(4) 0.002(4) 0.002(4)
O3 0.021(5) 0.025(5) 0.043(6) 0.005(4) 0.005(4) -0.012(4)
O4 0.021(5) 0.015(4) 0.024(5) 0.000(4) 0.005(4) -0.006(4)
O5 0.022(5) 0.017(5) 0.017(5) 0.006(4) -0.002(4) 0.000(4)
O6 0.023(5) 0.040(6) 0.048(6) 0.000(5) 0.005(5) 0.004(5)
N1 0.032(6) 0.013(5) 0.022(5) -0.004(4) 0.003(5) 0.004(5)
N2 0.003(5) 0.021(5) 0.025(6) 0.000(4) 0.002(4) 0.002(4)
C1 0.026(6) 0.017(6) 0.021(6) 0.000(5) -0.009(5) -0.001(5)
C2 0.021(6) 0.017(6) 0.017(6) -0.003(5) 0.001(5) -0.002(5)
C3 0.028(6) 0.017(6) 0.024(6) -0.003(5) -0.003(5) -0.002(5)
C4 0.032(7) 0.017(6) 0.033(7) -0.004(5) -0.005(6) -0.004(5)
C5 0.027(7) 0.021(6) 0.026(6) -0.001(5) -0.001(5) -0.003(5)
C6 0.042(7) 0.029(7) 0.033(7) -0.003(6) -0.004(6) -0.001(6)
C7 0.021(6) 0.013(6) 0.026(6) 0.001(5) -0.002(5) -0.005(5)
C8 0.025(6) 0.011(6) 0.024(6) -0.007(5) -0.010(5) -0.002(5)
C9 0.028(6) 0.019(6) 0.029(6) -0.007(5) -0.001(5) 0.005(5)
C10 0.017(6) 0.014(6) 0.024(6) 0.004(5) -0.003(5) -0.003(5)
C11 0.016(6) 0.019(6) 0.013(6) -0.002(5) 0.002(5) 0.000(5)
C12 0.015(6) 0.022(6) 0.019(6) 0.002(5) -0.001(5) 0.001(5)
C13 0.013(6) 0.024(6) 0.024(6) 0.001(5) 0.000(5) -0.003(5)
C14 0.028(7) 0.022(6) 0.030(7) -0.002(5) 0.001(6) -0.002(5)
C15 0.031(7) 0.030(7) 0.038(7) 0.000(6) 0.007(6) -0.004(6)
C16 0.027(7) 0.032(7) 0.036(7) 0.000(6) 0.006(6) -0.009(6)
C17 0.041(7) 0.034(7) 0.041(7) 0.000(6) 0.004(6) -0.004(6)
C18 0.029(7) 0.020(6) 0.027(7) -0.003(5) -0.003(6) 0.003(5)
C19 0.021(6) 0.026(6) 0.030(6) 0.000(5) 0.003(5) 0.002(5)
C20 0.021(6) 0.018(6) 0.025(6) 0.003(5) -0.006(5) 0.000(5)
C21 0.016(5) 0.023(5) 0.027(5) 0.003(4) -0.004(4) 0.010(4)
C22 0.022(6) 0.016(6) 0.028(6) 0.002(5) -0.002(5) 0.000(5)
C23 0.024(6) 0.018(6) 0.036(7) 0.001(5) 0.003(6) -0.002(5)
C24 0.023(6) 0.025(6) 0.023(6) 0.002(5) 0.007(5) -0.004(5)
C25 0.022(6) 0.018(6) 0.024(6) 0.001(5) 0.003(5) 0.002(5)
C26 0.016(6) 0.014(6) 0.021(6) 0.000(5) 0.002(5) -0.001(5)
C27 0.014(6) 0.010(5) 0.023(6) -0.002(5) -0.006(5) -0.001(5)
C28 0.020(6) 0.015(6) 0.023(6) -0.003(5) 0.005(5) 0.001(5)
C29 0.040(7) 0.032(7) 0.039(7) -0.004(6) 0.006(6) 0.002(6)
C30 0.030(7) 0.028(7) 0.039(7) -0.009(6) 0.018(6) -0.005(6)
C31 0.027(7) 0.023(6) 0.038(7) -0.009(5) 0.013(6) 0.002(5)
C32 0.021(6) 0.019(6) 0.028(7) -0.003(5) 0.004(5) 0.005(5)
C33 0.017(6) 0.022(6) 0.029(7) -0.001(5) 0.005(5) 0.001(5)
C34 0.027(6) 0.014(6) 0.026(6) -0.001(5) 0.002(5) 0.000(5)
C35 0.021(6) 0.015(6) 0.012(6) -0.006(5) 0.000(5) 0.000(5)
C36 0.017(6) 0.011(5) 0.021(6) -0.002(5) 0.000(5) 0.004(5)
C37 0.028(6) 0.013(6) 0.022(6) -0.001(5) 0.000(5) 0.003(5)
C38 0.030(6) 0.023(6) 0.029(6) -0.002(5) 0.001(5) -0.001(6)
C39 0.032(7) 0.023(6) 0.029(7) 0.001(5) 0.006(6) 0.001(5)
C40 0.027(7) 0.025(6) 0.028(7) 0.004(5) -0.002(6) -0.003(5)
C41 0.030(7) 0.020(6) 0.034(7) 0.005(5) -0.002(6) 0.004(5)
C42 0.022(6) 0.018(6) 0.030(7) 0.001(5) 0.003(5) 0.002(5)
C43 0.024(6) 0.022(6) 0.029(7) -0.001(5) -0.001(5) -0.002(5)
C44 0.025(6) 0.020(6) 0.028(6) -0.003(5) -0.002(5) 0.008(5)
C45 0.026(7) 0.023(6) 0.031(7) 0.001(5) -0.002(6) 0.006(5)
C46 0.035(7) 0.037(7) 0.041(7) -0.003(6) 0.005(6) -0.002(6)
C47 0.036(7) 0.042(7) 0.042(8) 0.001(6) -0.004(6) -0.002(6)
C48 0.026(7) 0.025(6) 0.034(7) 0.002(5) 0.004(6) -0.002(5)

loop_
_atom_type_symbol
_atom_type_description
_atom_type_scat_dispersion_real
_atom_type_scat_dispersion_imag
_atom_type_scat_source
C C 0.0033 0.0016 'International Tables Vol C Tables 4.2.6.8 and 6.1.1.4'
H H 0.0000 0.0000 'International Tables Vol C Tables 4.2.6.8 and 6.1.1.4'
N N 0.0061 0.0033 'International Tables Vol C Tables 4.2.6.8 and 6.1.1.4'
O O 0.0106 0.0060 'International Tables Vol C Tables 4.2.6.8 and 6.1.1.4'
P P 0.1023 0.0942 'International Tables Vol C Tables 4.2.6.8 and 6.1.1.4'
S S 0.1246 0.1234 'International Tables Vol C Tables 4.2.6.8 and 6.1.1.4'
Cl Cl 0.1484 0.1585 'International Tables Vol C Tables 4.2.6.8 and 6.1.1.4'
Pt Pt -1.7033 8.3905 'International Tables Vol C Tables 4.2.6.8 and 6.1.1.4'

loop_
_geom_angle_atom_site_label_1
_geom_angle_atom_site_label_2
_geom_angle_atom_site_label_3
_geom_angle
P1 Pt P2 98.57(14)
P1 Pt Cl1 172.32(14)
P2 Pt Cl1 86.21(14)
P1 Pt Cl2 86.55(14)
P2 Pt Cl2 171.65(14)
Cl1 Pt Cl2 89.43(13)
C2 S1 C12 103.7(7)
C36 S2 C26 105.7(7)
O1 P1 O2 100.4(5)
O1 P1 N1 103.6(6)
O2 P1 N1 101.9(6)
O1 P1 Pt 117.0(4)
O2 P1 Pt 119.6(4)
N1 P1 Pt 112.0(5)
O5 P2 O4 101.7(5)
O5 P2 N2 102.3(6)
O4 P2 N2 102.1(6)
O5 P2 Pt 121.2(4)
O4 P2 Pt 118.9(4)
N2 P2 Pt 107.9(5)
C11 O1 P1 128.1(9)
C1 O2 P1 126.5(9)
C22 O3 C23 109.7(12)
C35 O4 P2 128.7(9)
C25 O5 P2 130.9(9)
C46 O6 C47 110.7(14)
C24 N1 C21 114.2(12)
C24 N1 P1 123.8(11)
C21 N1 P1 121.9(10)
C45 N2 C48 110.4(12)
C45 N2 P2 124.5(10)
C48 N2 P2 122.0(10)
C2 C1 C10 124.5(15)
C2 C1 O2 120.2(14)
C10 C1 O2 115.3(14)
C1 C2 C3 118.7(14)
C1 C2 S1 121.2(12)
C3 C2 S1 120.0(11)
C4 C3 C8 118.0(14)
C4 C3 C2 124.4(15)
C8 C3 C2 117.6(14)
C5 C4 C3 121.6(16)
C5 C4 H4 119.2
C3 C4 H4 119.2
C4 C5 C6 119.5(16)
C4 C5 H5 120.3
C6 C5 H5 120.3
C7 C6 C5 122.5(17)
C7 C6 H6 118.7
C5 C6 H6 118.7
C6 C7 C8 118.7(16)
C6 C7 H7 120.6
C8 C7 H7 120.6
C7 C8 C3 119.7(15)
C7 C8 C9 120.6(14)
C3 C8 C9 119.7(14)
C10 C9 C8 120.4(15)
C10 C9 H9 119.8
C8 C9 H9 119.8
C9 C10 C1 119.1(15)
C9 C10 H10 120.5
C1 C10 H10 120.5
C12 C11 O1 121.3(13)
C12 C11 C20 122.2(14)
O1 C11 C20 116.1(13)
C11 C12 C13 119.8(14)
C11 C12 S1 120.9(12)
C13 C12 S1 119.0(11)
C14 C13 C18 119.7(15)
C14 C13 C12 123.3(15)
C18 C13 C12 116.9(14)
C13 C14 C15 121.4(16)
C13 C14 H14 119.3
C15 C14 H14 119.3
C14 C15 C16 119.2(16)
C14 C15 H15 120.4
C16 C15 H15 120.4
C17 C16 C15 121.2(17)
C17 C16 H16 119.4
C15 C16 H16 119.4
C16 C17 C18 120.2(17)
C16 C17 H17 119.9
C18 C17 H17 119.9
C19 C18 C13 121.6(15)
C19 C18 C17 120.2(15)
C13 C18 C17 118.1(16)
C20 C19 C18 120.0(16)
C20 C19 H19 120.0
C18 C19 H19 120.0
C19 C20 C11 119.3(15)
C19 C20 H20 120.4
C11 C20 H20 120.4
C22 C21 N1 105.5(12)
C22 C21 H21A 110.6
N1 C21 H21A 110.6
C22 C21 H21B 110.6
N1 C21 H21B 110.6
H21A C21 H21B 108.8
O3 C22 C21 112.3(13)
O3 C22 H22A 109.2
C21 C22 H22A 109.2
O3 C22 H22B 109.2
C21 C22 H22B 109.2
H22A C22 H22B 107.9
O3 C23 C24 113.7(13)
O3 C23 H23A 108.8
C24 C23 H23A 108.8
O3 C23 H23B 108.8
C24 C23 H23B 108.8
H23A C23 H23B 107.7
N1 C24 C23 108.1(13)
N1 C24 H24A 110.1
C23 C24 H24A 110.1
N1 C24 H24B 110.1
C23 C24 H24B 110.1
H24A C24 H24B 108.4
C26 C25 O5 126.0(14)
C26 C25 C34 119.8(14)
O5 C25 C34 114.0(13)
C25 C26 C27 121.4(14)
C25 C26 S2 118.7(11)
C27 C26 S2 119.7(11)
C28 C27 C26 123.2(13)
C28 C27 C32 120.1(14)
C26 C27 C32 116.7(14)
C29 C28 C27 119.4(15)
C29 C28 H28 120.3
C27 C28 H28 120.3
C28 C29 C30 121.5(17)
C28 C29 H29 119.3
C30 C29 H29 119.3
C31 C30 C29 119.3(16)
C31 C30 H30 120.4
C29 C30 H30 120.4
C30 C31 C32 121.8(16)
C30 C31 H31 119.1
C32 C31 H31 119.1
C33 C32 C31 122.7(15)
C33 C32 C27 119.3(14)
C31 C32 C27 117.9(15)
C34 C33 C32 122.7(15)
C34 C33 H33 118.6
C32 C33 H33 118.6
C33 C34 C25 119.6(15)
C33 C34 H34 120.2
C25 C34 H34 120.2
C36 C35 O4 123.5(13)
C36 C35 C44 123.0(14)
O4 C35 C44 113.4(13)
C35 C36 C37 120.2(14)
C35 C36 S2 119.6(12)
C37 C36 S2 120.2(11)
C42 C37 C36 119.3(14)
C42 C37 C38 116.8(14)
C36 C37 C38 123.9(14)
C39 C38 C37 121.2(15)
C39 C38 H38 119.4
C37 C38 H38 119.4
C38 C39 C40 120.2(16)
C38 C39 H39 119.9
C40 C39 H39 119.9
C41 C40 C39 120.7(16)
C41 C40 H40 119.6
C39 C40 H40 119.6
C40 C41 C42 119.9(16)
C40 C41 H41 120.0
C42 C41 H41 120.0
C41 C42 C37 121.0(15)
C41 C42 C43 120.3(15)
C37 C42 C43 118.7(14)
C44 C43 C42 120.6(15)
C44 C43 H43 119.7
C42 C43 H43 119.7
C43 C44 C35 118.0(15)
C43 C44 H44 121.0
C35 C44 H44 121.0
N2 C45 C46 109.5(13)
N2 C45 H45A 109.8
C46 C45 H45A 109.8
N2 C45 H45B 109.8
C46 C45 H45B 109.8
H45A C45 H45B 108.2
O6 C46 C45 110.5(15)
O6 C46 H46A 109.5
C45 C46 H46A 109.5
O6 C46 H46B 109.5
C45 C46 H46B 109.5
H46A C46 H46B 108.1
O6 C47 C48 111.9(15)
O6 C47 H47A 109.2
C48 C47 H47A 109.2
O6 C47 H47B 109.2
C48 C47 H47B 109.2
H47A C47 H47B 107.9
C47 C48 N2 108.2(14)
C47 C48 H48A 110.1
N2 C48 H48A 110.1
C47 C48 H48B 110.1
N2 C48 H48B 110.1
H48A C48 H48B 108.4

loop_
_geom_bond_atom_site_label_1
_geom_bond_atom_site_label_2
_geom_bond_distance
Pt P1 2.202(4)
Pt P2 2.218(4)
Pt Cl1 2.338(3)
Pt Cl2 2.356(4)
S1 C2 1.777(16)
S1 C12 1.780(16)
S2 C36 1.780(15)
S2 C26 1.782(15)
P1 O1 1.598(11)
P1 O2 1.627(10)
P1 N1 1.634(13)
P2 O5 1.599(11)
P2 O4 1.606(11)
P2 N2 1.614(12)
O1 C11 1.385(17)
O2 C1 1.392(18)
O3 C22 1.431(18)
O3 C23 1.434(19)
O4 C35 1.406(17)
O5 C25 1.389(18)
O6 C46 1.40(2)
O6 C47 1.40(2)
N1 C24 1.480(19)
N1 C21 1.528(19)
N2 C45 1.47(2)
N2 C48 1.49(2)
C1 C2 1.34(2)
C1 C10 1.37(2)
C2 C3 1.46(2)
C3 C4 1.40(2)
C3 C8 1.42(2)
C4 C5 1.36(2)
C4 H4 0.9500
C5 C6 1.37(2)
C5 H5 0.9500
C6 C7 1.37(2)
C6 H6 0.9500
C7 C8 1.41(2)
C7 H7 0.9500
C8 C9 1.43(2)
C9 C10 1.37(2)
C9 H9 0.9500
C10 H10 0.9500
C11 C12 1.38(2)
C11 C20 1.40(2)
C12 C13 1.43(2)
C13 C14 1.38(2)
C13 C18 1.41(2)
C14 C15 1.39(2)
C14 H14 0.9500
C15 C16 1.39(2)
C15 H15 0.9500
C16 C17 1.37(2)
C16 H16 0.9500
C17 C18 1.44(2)
C17 H17 0.9500
C18 C19 1.41(2)
C19 C20 1.37(2)
C19 H19 0.9500
C20 H20 0.9500
C21 C22 1.52(2)
C21 H21A 0.9900
C21 H21B 0.9900
C22 H22A 0.9900
C22 H22B 0.9900
C23 C24 1.49(2)
C23 H23A 0.9900
C23 H23B 0.9900
C24 H24A 0.9900
C24 H24B 0.9900
C25 C26 1.37(2)
C25 C34 1.42(2)
C26 C27 1.43(2)
C27 C28 1.40(2)
C27 C32 1.43(2)
C28 C29 1.38(2)
C28 H28 0.9500
C29 C30 1.40(2)
C29 H29 0.9500
C30 C31 1.37(2)
C30 H30 0.9500
C31 C32 1.40(2)
C31 H31 0.9500
C32 C33 1.40(2)
C33 C34 1.33(2)
C33 H33 0.9500
C34 H34 0.9500
C35 C36 1.34(2)
C35 C44 1.42(2)
C36 C37 1.41(2)
C37 C42 1.40(2)
C37 C38 1.42(2)
C38 C39 1.37(2)
C38 H38 0.9500
C39 C40 1.38(2)
C39 H39 0.9500
C40 C41 1.36(2)
C40 H40 0.9500
C41 C42 1.40(2)
C41 H41 0.9500
C42 C43 1.45(2)
C43 C44 1.37(2)
C43 H43 0.9500
C44 H44 0.9500
C45 C46 1.50(2)
C45 H45A 0.9900
C45 H45B 0.9900
C46 H46A 0.9900
C46 H46B 0.9900
C47 C48 1.48(2)
C47 H47A 0.9900
C47 H47B 0.9900
C48 H48A 0.9900
C48 H48B 0.9900
